data_7130578
loop_
_publ_author_name
'Volk, Julia'
'Heinz, Myron'
'Leibold, Michael'
'Bruhn, Clemens'
'Bens, Tobias'
'Sarkar, Biprajit'
'Holthausen, Max C.'
'Siemeling, Ulrich'

_publ_section_title
;
 A crystalline cyclic (alkyl)(amino)carbene with a
 1,1&#x2018;-ferrocenylene backbone
;
_journal_name_full 'Chemical Communications'
_journal_paper_doi 10.1039/D2CC03871D
_journal_year 2022
_chemical_formula_moiety 'C34 H29 Fe N O'
_chemical_formula_sum 'C34 H29 Fe N O'
_chemical_formula_weight 523.43
_space_group_crystal_system monoclinic
_space_group_IT_number 14
_space_group_name_Hall '-P 2ybc'
_space_group_name_H-M_alt 'P 1 21/c 1'
_atom_sites_solution_hydrogens geom
_audit_creation_date 2021-07-09
_audit_creation_method
;
Olex2 1.2
(compiled 2018.05.29 svn.r3508 for OlexSys, GUI svn.r5506)
;
_audit_update_record
;
2022-07-01 deposited with the CCDC.	2022-08-19 downloaded from the CCDC.
;
_cell_angle_alpha 90
_cell_angle_beta 91.328(3)
_cell_angle_gamma 90
_cell_formula_units_Z 4
_cell_length_a 7.6164(3)
_cell_length_b 24.9493(8)
_cell_length_c 13.6510(6)
_cell_measurement_reflns_used 7773
_cell_measurement_temperature 100(2)
_cell_measurement_theta_max 30.22
_cell_measurement_theta_min 2.21
_cell_volume 2593.32(17)
_computing_molecular_graphics 'Olex2 (Dolomanov et al., 2009)'
_computing_publication_material 'Olex2 (Dolomanov et al., 2009)'
_computing_structure_refinement 'ShelXL (Sheldrick, 2015)'
_diffrn_ambient_temperature 100(2)
_diffrn_detector Pilatus200K
_diffrn_detector_area_resol_mean 5.81
_diffrn_detector_type 'DECTRIS PILATUS 200K'
_diffrn_measured_fraction_theta_full 0.987
_diffrn_measured_fraction_theta_max 0.989
_diffrn_measurement_details
;
 682 frames, detector distance = 70 mm
;
_diffrn_measurement_device 'Eulerian 4-circle diffractometer'
_diffrn_measurement_device_type 'STOE STADIVARI'
_diffrn_measurement_method 'rotation method, \w scans'
_diffrn_radiation_collimation '1.2 0.6 mm diameter'
_diffrn_radiation_monochromator 'Graded multilayer mirror'
_diffrn_radiation_polarisn_norm 0
_diffrn_radiation_probe x-ray
_diffrn_radiation_type MoK\a
_diffrn_radiation_wavelength 0.71073
_diffrn_reflns_av_R_equivalents 0.0521
_diffrn_reflns_av_unetI/netI 0.1004
_diffrn_reflns_Laue_measured_fraction_full 0.987
_diffrn_reflns_Laue_measured_fraction_max 0.989
_diffrn_reflns_limit_h_max 9
_diffrn_reflns_limit_h_min -10
_diffrn_reflns_limit_k_max 17
_diffrn_reflns_limit_k_min -32
_diffrn_reflns_limit_l_max 16
_diffrn_reflns_limit_l_min -18
_diffrn_reflns_number 11402
_diffrn_reflns_point_group_measured_fraction_full 0.987
_diffrn_reflns_point_group_measured_fraction_max 0.989
_diffrn_reflns_theta_full 25.242
_diffrn_reflns_theta_max 27.997
_diffrn_reflns_theta_min 2.212
_diffrn_source 'Mo Genix'
_diffrn_source_current 1.000
_diffrn_source_power 0.050
_diffrn_source_voltage 50
_exptl_absorpt_coefficient_mu 0.609
_exptl_absorpt_correction_T_max 0.9188
_exptl_absorpt_correction_T_min 0.5518
_exptl_absorpt_correction_type multi-scan
_exptl_absorpt_process_details
;
STOE X-Red32, absorption correction by Gaussian integration, analogous to
P. Coppens, "The Evaluation of Absorption and Extinction in Single-Crystal
Structure Analysis", published in: F. R. Ahmed (Editor), "Crystallographic
Computing", Munksgaard, Copenhagen (1970), 255 - 270. Afterwards scaling of
reflection intensities was performed within STOE LANA. J. Koziskova, F. Hahn,
J. Richter, J. Kozisek, Acta Chimica Slovaca, vol. 9, no. 2, 2016, pp. 136-140.
;
_exptl_crystal_colour yellow
_exptl_crystal_colour_primary yellow
_exptl_crystal_density_diffrn 1.341
_exptl_crystal_description plate
_exptl_crystal_F_000 1096
_exptl_crystal_size_max 0.302
_exptl_crystal_size_mid 0.247
_exptl_crystal_size_min 0.069
_refine_diff_density_max 0.402
_refine_diff_density_min -0.332
_refine_diff_density_rms 0.084
_refine_ls_extinction_method none
_refine_ls_goodness_of_fit_ref 0.963
_refine_ls_hydrogen_treatment constr
_refine_ls_matrix_type full
_refine_ls_number_parameters 337
_refine_ls_number_reflns 6178
_refine_ls_number_restraints 0
_refine_ls_restrained_S_all 0.963
_refine_ls_R_factor_all 0.1042
_refine_ls_R_factor_gt 0.0538
_refine_ls_shift/su_max 0.000
_refine_ls_shift/su_mean 0.000
_refine_ls_structure_factor_coef Fsqd
_refine_ls_weighting_details 'w=1/[\s^2^(Fo^2^)+(0.0656P)^2^] where P=(Fo^2^+2Fc^2^)/3'
_refine_ls_weighting_scheme calc
_refine_ls_wR_factor_gt 0.1145
_refine_ls_wR_factor_ref 0.1330
_reflns_Friedel_coverage 0.000
_reflns_number_gt 3858
_reflns_number_total 6178
_reflns_threshold_expression 'I > 2\s(I)'
_cod_data_source_file d2cc03871d2.cif
_cod_data_source_block sv1107
_cod_database_code 7130578
_shelx_shelxl_version_number 2014/7
_shelx_space_group_comment
;
The symmetry employed for this shelxl refinement is uniquely defined
by the following loop, which should always be used as a source of
symmetry information in preference to the above space-group names.
They are only intended as comments.
;
_shelx_estimated_absorpt_t_max 0.959
_shelx_estimated_absorpt_t_min 0.837
_olex2_refinement_description
;
1. Fixed Uiso
 At 1.2 times of:
  All C(H) groups
 At 1.5 times of:
  All C(H,H,H) groups
2.a Aromatic/amide H refined with riding coordinates:
 C00B(H00B), C5(H5), C6(H6), C7(H7), C8(H8), C10(H10), C11(H11), C12(H12),
 C13(H13), C15(H15), C16(H16), C17(H17), C18(H18), C19(H19), C21(H21), C22(H22),
  C23(H23), C24(H24), C27(H27), C29(H29)
2.b Idealised Me refined as rotating group:
 C31(H31A,H31B,H31C), C32(H32A,H32B,H32C), C33(H33A,H33B,H33C)
;
_olex2_submission_special_instructions 'No special instructions were received'

loop_
_space_group_symop_operation_xyz
'x, y, z'
'-x, y+1/2, -z+1/2'
'-x, -y, -z'
'x, -y-1/2, z-1/2'

loop_
_atom_site_label
_atom_site_type_symbol
_atom_site_fract_x
_atom_site_fract_y
_atom_site_fract_z
_atom_site_U_iso_or_equiv
_atom_site_adp_type
_atom_site_occupancy
_atom_site_site_symmetry_order
_atom_site_calc_flag
_atom_site_refinement_flags_posn
_atom_site_refinement_flags_adp
_atom_site_refinement_flags_occupancy
_atom_site_disorder_assembly
_atom_site_disorder_group
C00B C 0.5760(4) 0.26692(12) 0.8547(2) 0.0200(6) Uani 1 1 d . . . . .
H00B H 0.5413 0.2850 0.9125 0.024 Uiso 1 1 calc R . . . .
C1 C 0.9448(3) 0.35877(11) 0.7693(2) 0.0163(6) Uani 1 1 d . . . . .
N1 N 0.8771(3) 0.40350(9) 0.71384(17) 0.0164(5) Uani 1 1 d . . . . .
Fe1 Fe 0.73243(5) 0.44972(2) 0.89179(3) 0.01625(12) Uani 1 1 d . . . . .
O1 O 1.2471(2) 0.33113(9) 0.72545(15) 0.0235(5) Uani 1 1 d . . . . .
C2 C 1.1064(4) 0.34384(12) 0.7494(2) 0.0175(6) Uani 1 1 d . . . . .
C3 C 0.8412(3) 0.32924(11) 0.8497(2) 0.0157(6) Uani 1 1 d . . . . .
C4 C 0.8602(4) 0.45222(12) 0.7651(2) 0.0159(6) Uani 1 1 d . . . . .
C5 C 0.7090(4) 0.48566(12) 0.7580(2) 0.0204(6) Uani 1 1 d . . . . .
H5 H 0.6143 0.4819 0.7119 0.025 Uiso 1 1 calc R . . . .
C6 C 0.7247(4) 0.52576(12) 0.8321(2) 0.0214(7) Uani 1 1 d . . . . .
H6 H 0.6422 0.5534 0.8439 0.026 Uiso 1 1 calc R . . . .
C7 C 0.8847(4) 0.51733(12) 0.8853(2) 0.0205(6) Uani 1 1 d . . . . .
H7 H 0.9267 0.5381 0.9393 0.025 Uiso 1 1 calc R . . . .
C8 C 0.9717(4) 0.47232(12) 0.8437(2) 0.0186(6) Uani 1 1 d . . . . .
H8 H 1.0825 0.4582 0.8641 0.022 Uiso 1 1 calc R . . . .
C9 C 0.7292(3) 0.36889(11) 0.90908(19) 0.0161(6) Uani 1 1 d . . . . .
C10 C 0.5584(3) 0.38856(11) 0.8814(2) 0.0174(6) Uani 1 1 d . . . . .
H10 H 0.4926 0.3785 0.8243 0.021 Uiso 1 1 calc R . . . .
C11 C 0.5041(4) 0.42572(12) 0.9539(2) 0.0207(7) Uani 1 1 d . . . . .
H11 H 0.3965 0.4450 0.9535 0.025 Uiso 1 1 calc R . . . .
C12 C 0.6405(4) 0.42894(12) 1.0275(2) 0.0197(6) Uani 1 1 d . . . . .
H12 H 0.6395 0.4507 1.0846 0.024 Uiso 1 1 calc R . . . .
C13 C 0.7776(4) 0.39382(12) 1.0002(2) 0.0180(6) Uani 1 1 d . . . . .
H13 H 0.8839 0.3879 1.0364 0.022 Uiso 1 1 calc R . . . .
C14 C 0.9804(3) 0.30331(12) 0.9204(2) 0.0169(6) Uani 1 1 d . . . . .
C15 C 1.1204(4) 0.33380(12) 0.9577(2) 0.0188(6) Uani 1 1 d . . . . .
H15 H 1.1320 0.3701 0.9381 0.023 Uiso 1 1 calc R . . . .
C16 C 1.2432(4) 0.31169(13) 1.0231(2) 0.0212(7) Uani 1 1 d . . . . .
H16 H 1.3364 0.3333 1.0484 0.025 Uiso 1 1 calc R . . . .
C17 C 1.2314(4) 0.25901(13) 1.0515(2) 0.0229(7) Uani 1 1 d . . . . .
H17 H 1.3157 0.2442 1.0962 0.027 Uiso 1 1 calc R . . . .
C18 C 1.0953(4) 0.22763(13) 1.0144(2) 0.0219(7) Uani 1 1 d . . . . .
H18 H 1.0866 0.1911 1.0333 0.026 Uiso 1 1 calc R . . . .
C19 C 0.9703(4) 0.24976(12) 0.9491(2) 0.0193(6) Uani 1 1 d . . . . .
H19 H 0.8773 0.2280 0.9241 0.023 Uiso 1 1 calc R . . . .
C20 C 0.7237(4) 0.28454(11) 0.8051(2) 0.0172(6) Uani 1 1 d . . . . .
C21 C 0.4794(4) 0.22322(12) 0.8204(2) 0.0244(7) Uani 1 1 d . . . . .
H21 H 0.3790 0.2117 0.8547 0.029 Uiso 1 1 calc R . . . .
C22 C 0.5283(4) 0.19654(13) 0.7372(2) 0.0275(7) Uani 1 1 d . . . . .
H22 H 0.4621 0.1666 0.7142 0.033 Uiso 1 1 calc R . . . .
C23 C 0.6743(4) 0.21343(13) 0.6871(2) 0.0284(7) Uani 1 1 d . . . . .
H23 H 0.7081 0.1952 0.6294 0.034 Uiso 1 1 calc R . . . .
C24 C 0.7713(4) 0.25700(13) 0.7213(2) 0.0218(7) Uani 1 1 d . . . . .
H24 H 0.8719 0.2682 0.6869 0.026 Uiso 1 1 calc R . . . .
C25 C 0.8949(4) 0.40470(11) 0.6090(2) 0.0169(6) Uani 1 1 d . . . . .
C26 C 1.0437(4) 0.42733(12) 0.5667(2) 0.0198(6) Uani 1 1 d . . . . .
C27 C 1.0592(4) 0.42418(12) 0.4651(2) 0.0264(7) Uani 1 1 d . . . . .
H27 H 1.1596 0.4394 0.4359 0.032 Uiso 1 1 calc R . . . .
C28 C 0.9347(4) 0.39988(13) 0.4059(2) 0.0274(7) Uani 1 1 d . . . . .
C29 C 0.7834(4) 0.38035(12) 0.4482(2) 0.0239(7) Uani 1 1 d . . . . .
H29 H 0.6937 0.3651 0.4075 0.029 Uiso 1 1 calc R . . . .
C30 C 0.7602(4) 0.38259(12) 0.5495(2) 0.0189(6) Uani 1 1 d . . . . .
C31 C 1.1840(4) 0.45607(13) 0.6270(2) 0.0243(7) Uani 1 1 d . . . . .
H31A H 1.1379 0.4904 0.6499 0.036 Uiso 1 1 calc GR . . . .
H31B H 1.2866 0.4625 0.5866 0.036 Uiso 1 1 calc GR . . . .
H31C H 1.2184 0.4339 0.6835 0.036 Uiso 1 1 calc GR . . . .
C32 C 0.9595(6) 0.39393(16) 0.2964(2) 0.0456(10) Uani 1 1 d . . . . .
H32A H 1.0629 0.4144 0.2771 0.068 Uiso 1 1 calc GR . . . .
H32B H 0.8553 0.4076 0.2611 0.068 Uiso 1 1 calc GR . . . .
H32C H 0.9763 0.3560 0.2804 0.068 Uiso 1 1 calc GR . . . .
C33 C 0.5910(4) 0.36178(14) 0.5905(2) 0.0259(7) Uani 1 1 d . . . . .
H33A H 0.6004 0.3230 0.6010 0.039 Uiso 1 1 calc GR . . . .
H33B H 0.4939 0.3692 0.5441 0.039 Uiso 1 1 calc GR . . . .
H33C H 0.5687 0.3796 0.6529 0.039 Uiso 1 1 calc GR . . . .

loop_
_atom_site_aniso_label
_atom_site_aniso_U_11
_atom_site_aniso_U_22
_atom_site_aniso_U_33
_atom_site_aniso_U_23
_atom_site_aniso_U_13
_atom_site_aniso_U_12
C00B 0.0166(14) 0.0189(15) 0.0243(16) -0.0015(13) -0.0037(12) 0.0017(12)
C1 0.0165(13) 0.0164(14) 0.0160(14) 0.0006(12) -0.0011(11) 0.0015(12)
N1 0.0186(12) 0.0169(13) 0.0137(12) 0.0007(10) -0.0003(9) 0.0018(10)
Fe1 0.0158(2) 0.0149(2) 0.0181(2) -0.00056(18) 0.00199(15) -0.00180(18)
O1 0.0164(10) 0.0274(13) 0.0267(12) -0.0013(10) 0.0020(9) 0.0033(9)
C2 0.0208(15) 0.0150(14) 0.0165(14) 0.0018(12) -0.0027(12) -0.0017(12)
C3 0.0149(13) 0.0151(14) 0.0170(14) -0.0011(12) 0.0000(11) -0.0003(12)
C4 0.0167(13) 0.0160(14) 0.0150(13) 0.0030(12) 0.0019(11) -0.0006(12)
C5 0.0176(14) 0.0229(16) 0.0209(15) 0.0027(13) 0.0010(12) 0.0017(13)
C6 0.0265(16) 0.0156(15) 0.0223(16) 0.0025(13) 0.0090(13) 0.0033(13)
C7 0.0248(16) 0.0178(15) 0.0191(15) 0.0004(12) 0.0030(12) -0.0098(13)
C8 0.0173(14) 0.0201(15) 0.0184(15) 0.0006(12) 0.0017(11) -0.0024(12)
C9 0.0152(13) 0.0177(14) 0.0153(15) 0.0018(12) 0.0020(11) -0.0010(12)
C10 0.0169(14) 0.0147(14) 0.0205(15) -0.0019(12) 0.0003(12) -0.0022(12)
C11 0.0167(14) 0.0183(15) 0.0275(17) -0.0004(13) 0.0063(12) -0.0026(12)
C12 0.0231(15) 0.0169(15) 0.0193(15) -0.0013(12) 0.0058(12) -0.0025(13)
C13 0.0172(14) 0.0215(16) 0.0154(14) 0.0003(12) 0.0016(11) -0.0023(12)
C14 0.0136(13) 0.0205(15) 0.0165(15) -0.0016(12) -0.0002(11) 0.0003(12)
C15 0.0192(14) 0.0208(16) 0.0164(14) 0.0021(12) -0.0003(11) 0.0008(13)
C16 0.0166(14) 0.0284(17) 0.0185(15) 0.0025(13) -0.0042(12) -0.0021(13)
C17 0.0199(15) 0.0277(18) 0.0209(16) 0.0043(14) -0.0027(12) 0.0023(14)
C18 0.0207(15) 0.0197(16) 0.0254(17) 0.0065(13) 0.0022(13) 0.0004(13)
C19 0.0170(14) 0.0213(16) 0.0195(15) 0.0007(13) 0.0013(12) -0.0036(13)
C20 0.0189(14) 0.0129(14) 0.0194(15) 0.0027(12) -0.0071(12) 0.0001(12)
C21 0.0205(15) 0.0216(17) 0.0308(18) 0.0005(14) -0.0071(13) -0.0005(13)
C22 0.0278(17) 0.0212(16) 0.0326(19) 0.0022(14) -0.0162(14) -0.0062(14)
C23 0.0377(19) 0.0231(17) 0.0240(17) -0.0060(14) -0.0080(14) 0.0007(15)
C24 0.0236(15) 0.0226(17) 0.0190(16) -0.0006(13) -0.0019(12) 0.0001(13)
C25 0.0202(14) 0.0153(14) 0.0151(14) 0.0004(12) -0.0008(11) -0.0002(12)
C26 0.0210(15) 0.0168(15) 0.0217(16) 0.0020(12) 0.0044(12) 0.0015(13)
C27 0.0361(18) 0.0191(16) 0.0246(17) 0.0030(14) 0.0115(14) -0.0052(14)
C28 0.045(2) 0.0201(17) 0.0171(16) 0.0023(13) 0.0026(14) -0.0040(15)
C29 0.0352(17) 0.0195(16) 0.0168(15) -0.0010(13) -0.0046(13) -0.0030(14)
C30 0.0233(15) 0.0168(15) 0.0164(15) 0.0001(12) -0.0029(12) 0.0028(13)
C31 0.0221(16) 0.0238(17) 0.0271(17) 0.0011(14) 0.0051(13) -0.0032(14)
C32 0.075(3) 0.042(2) 0.0207(18) -0.0035(17) 0.0069(18) -0.024(2)
C33 0.0191(15) 0.0310(18) 0.0274(17) 0.0020(14) -0.0065(13) -0.0011(14)

loop_
_atom_type_symbol
_atom_type_description
_atom_type_scat_dispersion_real
_atom_type_scat_dispersion_imag
_atom_type_scat_source
C C 0.0033 0.0016 'International Tables Vol C Tables 4.2.6.8 and 6.1.1.4'
H H 0.0000 0.0000 'International Tables Vol C Tables 4.2.6.8 and 6.1.1.4'
Fe Fe 0.3463 0.8444 'International Tables Vol C Tables 4.2.6.8 and 6.1.1.4'
N N 0.0061 0.0033 'International Tables Vol C Tables 4.2.6.8 and 6.1.1.4'
O O 0.0106 0.0060 'International Tables Vol C Tables 4.2.6.8 and 6.1.1.4'

loop_
_geom_angle_atom_site_label_1
_geom_angle_atom_site_label_2
_geom_angle_atom_site_label_3
_geom_angle
_geom_angle_site_symmetry_1
_geom_angle_site_symmetry_3
_geom_angle_publ_flag
C21 C00B C20 120.6(3) . . ?
N1 C1 C3 123.9(2) . . ?
C2 C1 N1 115.9(3) . . ?
C2 C1 C3 120.2(3) . . ?
C1 N1 C25 119.9(2) . . ?
C4 N1 C1 116.3(2) . . ?
C4 N1 C25 119.1(2) . . ?
C4 Fe1 C5 41.20(11) . . ?
C4 Fe1 C6 68.95(12) . . ?
C4 Fe1 C7 69.56(12) . . ?
C4 Fe1 C8 41.91(11) . . ?
C4 Fe1 C9 97.96(11) . . ?
C4 Fe1 C10 107.03(12) . . ?
C4 Fe1 C11 143.35(12) . . ?
C4 Fe1 C12 164.70(12) . . ?
C4 Fe1 C13 124.42(11) . . ?
C5 Fe1 C6 40.66(12) . . ?
C5 Fe1 C7 68.73(12) . . ?
C5 Fe1 C11 116.32(12) . . ?
C5 Fe1 C12 153.01(12) . . ?
C5 Fe1 C13 162.27(12) . . ?
C7 Fe1 C6 40.36(12) . . ?
C7 Fe1 C12 116.74(12) . . ?
C7 Fe1 C13 120.25(12) . . ?
C8 Fe1 C5 69.46(12) . . ?
C8 Fe1 C6 68.59(12) . . ?
C8 Fe1 C7 40.96(11) . . ?
C8 Fe1 C11 174.08(12) . . ?
C8 Fe1 C12 133.30(12) . . ?
C8 Fe1 C13 106.51(12) . . ?
C9 Fe1 C5 122.67(12) . . ?
C9 Fe1 C6 163.32(11) . . ?
C9 Fe1 C7 146.15(12) . . ?
C9 Fe1 C8 109.05(12) . . ?
C9 Fe1 C11 69.38(11) . . ?
C9 Fe1 C12 68.94(11) . . ?
C9 Fe1 C13 40.99(11) . . ?
C10 Fe1 C5 103.00(12) . . ?
C10 Fe1 C6 130.72(12) . . ?
C10 Fe1 C7 170.91(12) . . ?
C10 Fe1 C8 141.04(12) . . ?
C10 Fe1 C9 41.39(11) . . ?
C10 Fe1 C11 41.02(11) . . ?
C10 Fe1 C12 68.79(12) . . ?
C10 Fe1 C13 68.75(12) . . ?
C11 Fe1 C6 114.63(12) . . ?
C11 Fe1 C7 138.36(12) . . ?
C11 Fe1 C12 40.80(11) . . ?
C11 Fe1 C13 68.42(12) . . ?
C12 Fe1 C6 125.35(11) . . ?
C13 Fe1 C6 155.47(12) . . ?
C13 Fe1 C12 40.32(11) . . ?
O1 C2 C1 175.6(3) . . ?
C1 C3 C14 106.6(2) . . ?
C9 C3 C1 111.2(2) . . ?
C9 C3 C14 108.4(2) . . ?
C20 C3 C1 111.3(2) . . ?
C20 C3 C9 110.3(2) . . ?
C20 C3 C14 108.9(2) . . ?
N1 C4 Fe1 116.94(19) . . ?
N1 C4 C5 123.7(3) . . ?
N1 C4 C8 127.6(3) . . ?
C5 C4 Fe1 70.69(16) . . ?
C5 C4 C8 108.0(3) . . ?
C8 C4 Fe1 70.02(15) . . ?
C4 C5 Fe1 68.10(16) . . ?
C4 C5 C6 107.9(3) . . ?
C6 C5 Fe1 70.65(17) . . ?
C5 C6 Fe1 68.69(17) . . ?
C7 C6 Fe1 69.25(16) . . ?
C7 C6 C5 108.4(3) . . ?
C6 C7 Fe1 70.39(16) . . ?
C6 C7 C8 108.3(3) . . ?
C8 C7 Fe1 68.81(16) . . ?
C4 C8 Fe1 68.07(15) . . ?
C7 C8 Fe1 70.23(15) . . ?
C7 C8 C4 107.3(3) . . ?
C3 C9 Fe1 124.45(18) . . ?
C10 C9 Fe1 69.05(16) . . ?
C10 C9 C3 126.1(2) . . ?
C13 C9 Fe1 70.47(17) . . ?
C13 C9 C3 126.8(2) . . ?
C13 C9 C10 107.1(2) . . ?
C9 C10 Fe1 69.56(16) . . ?
C11 C10 Fe1 70.16(16) . . ?
C11 C10 C9 108.4(3) . . ?
C10 C11 Fe1 68.81(15) . . ?
C10 C11 C12 107.9(3) . . ?
C12 C11 Fe1 70.36(16) . . ?
C11 C12 Fe1 68.84(16) . . ?
C13 C12 Fe1 69.62(16) . . ?
C13 C12 C11 107.9(3) . . ?
C9 C13 Fe1 68.54(16) . . ?
C12 C13 Fe1 70.05(17) . . ?
C12 C13 C9 108.7(3) . . ?
C15 C14 C3 120.2(3) . . ?
C19 C14 C3 122.1(3) . . ?
C19 C14 C15 117.8(3) . . ?
C16 C15 C14 120.9(3) . . ?
C17 C16 C15 120.8(3) . . ?
C16 C17 C18 119.4(3) . . ?
C17 C18 C19 120.1(3) . . ?
C14 C19 C18 121.0(3) . . ?
C00B C20 C3 120.0(3) . . ?
C24 C20 C00B 118.2(3) . . ?
C24 C20 C3 121.4(2) . . ?
C22 C21 C00B 120.4(3) . . ?
C21 C22 C23 119.8(3) . . ?
C22 C23 C24 119.9(3) . . ?
C20 C24 C23 121.1(3) . . ?
C26 C25 N1 120.8(3) . . ?
C26 C25 C30 120.4(3) . . ?
C30 C25 N1 118.7(2) . . ?
C25 C26 C31 122.3(3) . . ?
C27 C26 C25 118.2(3) . . ?
C27 C26 C31 119.4(3) . . ?
C28 C27 C26 122.5(3) . . ?
C27 C28 C29 118.5(3) . . ?
C27 C28 C32 121.6(3) . . ?
C29 C28 C32 119.9(3) . . ?
C28 C29 C30 121.5(3) . . ?
C25 C30 C33 122.6(3) . . ?
C29 C30 C25 118.6(3) . . ?
C29 C30 C33 118.7(3) . . ?

loop_
_geom_bond_atom_site_label_1
_geom_bond_atom_site_label_2
_geom_bond_distance
_geom_bond_site_symmetry_2
_geom_bond_publ_flag
C00B C20 1.398(4) . ?
C00B C21 1.391(4) . ?
C1 N1 1.437(4) . ?
C1 C2 1.320(4) . ?
C1 C3 1.553(4) . ?
N1 C4 1.410(4) . ?
N1 C25 1.442(3) . ?
Fe1 C4 2.005(3) . ?
Fe1 C5 2.039(3) . ?
Fe1 C6 2.065(3) . ?
Fe1 C7 2.050(3) . ?
Fe1 C8 2.031(3) . ?
Fe1 C9 2.031(3) . ?
Fe1 C10 2.024(3) . ?
Fe1 C11 2.042(3) . ?
Fe1 C12 2.062(3) . ?
Fe1 C13 2.056(3) . ?
O1 C2 1.171(3) . ?
C3 C9 1.547(4) . ?
C3 C14 1.558(4) . ?
C3 C20 1.546(4) . ?
C4 C5 1.423(4) . ?
C4 C8 1.443(4) . ?
C5 C6 1.426(4) . ?
C6 C7 1.420(4) . ?
C7 C8 1.428(4) . ?
C9 C10 1.433(4) . ?
C9 C13 1.431(4) . ?
C10 C11 1.425(4) . ?
C11 C12 1.431(4) . ?
C12 C13 1.420(4) . ?
C14 C15 1.396(4) . ?
C14 C19 1.395(4) . ?
C15 C16 1.392(4) . ?
C16 C17 1.374(4) . ?
C17 C18 1.386(4) . ?
C18 C19 1.402(4) . ?
C20 C24 1.389(4) . ?
C21 C22 1.375(4) . ?
C22 C23 1.385(4) . ?
C23 C24 1.389(4) . ?
C25 C26 1.402(4) . ?
C25 C30 1.406(4) . ?
C26 C27 1.396(4) . ?
C26 C31 1.514(4) . ?
C27 C28 1.373(5) . ?
C28 C29 1.389(4) . ?
C28 C32 1.518(4) . ?
C29 C30 1.399(4) . ?
C30 C33 1.509(4) . ?
